data_4032046
loop_
_publ_author_name
'Kotha, Sambasivarao'
'Gunta, Rama'

_publ_section_title
;
 Bridgehead vicinal diallylation of norbornene derivatives and extension
 to propellane derivatives via ring-closing metathesis.
;
_journal_name_full 'Beilstein journal of organic chemistry'
_journal_page_first 1877
_journal_page_last 1883
_journal_paper_doi 10.3762/bjoc.12.177
_journal_volume 12
_journal_year 2016
_chemical_formula_moiety 'C19 H16 O2'
_chemical_formula_sum 'C19 H16 O2'
_chemical_formula_weight 276.32
_space_group_crystal_system monoclinic
_space_group_IT_number 14
_space_group_name_Hall '-P 2yn'
_space_group_name_H-M_alt 'P 1 21/n 1'
_symmetry_space_group_name_Hall '-P 2yn'
_symmetry_space_group_name_H-M 'P 1 21/n 1'
_atom_sites_solution_hydrogens geom
_audit_creation_date 2015-10-05
_audit_creation_method
;
Olex2 1.2
(compiled 2015.01.26 svn.r3150 for OlexSys, GUI svn.r4998)
;
_cell_angle_alpha 90
_cell_angle_beta 98.986(3)
_cell_angle_gamma 90
_cell_formula_units_Z 12
_cell_length_a 8.483(2)
_cell_length_b 33.621(9)
_cell_length_c 14.525(4)
_cell_measurement_reflns_used 10678
_cell_measurement_temperature 100
_cell_measurement_theta_max 29.2
_cell_measurement_theta_min 3.0
_cell_volume 4091.8(18)
_computing_cell_refinement
;
CrystalClear-SM Expert 2.1 b28 (Rigaku, 2013)
;
_computing_data_collection
;
CrystalClear-SM Expert 2.1 b28 (Rigaku, 2013)
;
_computing_data_reduction
;
CrystalClear-SM Expert 2.1 b28 (Rigaku, 2013)
;
_computing_molecular_graphics 'Olex2 (Dolomanov et al., 2009)'
_computing_publication_material 'Olex2 (Dolomanov et al., 2009)'
_computing_structure_refinement 'ShelXL (Sheldrick, 2008)'
_diffrn_ambient_temperature 100
_diffrn_detector CCD
_diffrn_detector_area_resol_mean 28.5714
_diffrn_measured_fraction_theta_full 0.996
_diffrn_measured_fraction_theta_max 0.996
_diffrn_measurement_details
;
scan:
    Number of images: 360
               Slice: -110.0000 - 70.0000
         Image width: 0.5000
            Exp time: 8.0000
       Rotation axis: Omega
               Omega: 0.0000
               Kappa: 0.0000
                 Phi: 36.0000
                 XTD: 45.0196
              2theta: -20.0102
scan:
    Number of images: 180
               Slice: -71.0000 - 19.0000
         Image width: 0.5000
            Exp time: 8.0000
       Rotation axis: Omega
               Omega: 0.0000
               Kappa: -72.0000
                 Phi: -36.0000
                 XTD: 45.0196
              2theta: -20.0102
scan:
    Number of images: 64
               Slice: -42.0000 - -10.0000
         Image width: 0.5000
            Exp time: 8.0000
       Rotation axis: Omega
               Omega: 0.0000
               Kappa: 72.0000
                 Phi: -36.0000
                 XTD: 45.0196
              2theta: -20.0102
scan:
    Number of images: 61
               Slice: -42.5000 - -12.0000
         Image width: 0.5000
            Exp time: 8.0000
       Rotation axis: Omega
               Omega: 0.0000
               Kappa: 72.0000
                 Phi: 108.0000
                 XTD: 45.0196
              2theta: -20.0102
scan:
    Number of images: 326
               Slice: -110.0000 - 53.0000
         Image width: 0.5000
            Exp time: 8.0000
       Rotation axis: Omega
               Omega: 0.0000
               Kappa: 0.0000
                 Phi: 108.0000
                 XTD: 45.0196
              2theta: -20.0102
scan:
    Number of images: 129
               Slice: -53.0000 - 11.5000
         Image width: 0.5000
            Exp time: 8.0000
       Rotation axis: Omega
               Omega: 0.0000
               Kappa: -72.0000
                 Phi: -108.0000
                 XTD: 45.0196
              2theta: -20.0102
;
_diffrn_measurement_device
;
AFC12 (Right): Kappa 3 circle
;
_diffrn_measurement_device_type
;
Rigaku Saturn724+ (4x4 bin mode)
;
_diffrn_measurement_method 'profile data from \w-scans'
_diffrn_measurement_specimen_support Fiber
_diffrn_orient_matrix_type XPlain
_diffrn_orient_matrix_UB_11 0.114754
_diffrn_orient_matrix_UB_12 0.006919
_diffrn_orient_matrix_UB_13 -0.032072
_diffrn_orient_matrix_UB_21 -0.008146
_diffrn_orient_matrix_UB_22 0.003513
_diffrn_orient_matrix_UB_23 -0.028390
_diffrn_orient_matrix_UB_31 0.008843
_diffrn_orient_matrix_UB_32 0.068877
_diffrn_orient_matrix_UB_33 0.005987
_diffrn_radiation_monochromator Confocal
_diffrn_radiation_type MoK\a
_diffrn_radiation_wavelength 0.7107
_diffrn_reflns_av_R_equivalents 0.0603
_diffrn_reflns_av_unetI/netI 0.0588
_diffrn_reflns_Laue_measured_fraction_full 0.996
_diffrn_reflns_Laue_measured_fraction_max 0.996
_diffrn_reflns_limit_h_max 10
_diffrn_reflns_limit_h_min -10
_diffrn_reflns_limit_k_max 39
_diffrn_reflns_limit_k_min -39
_diffrn_reflns_limit_l_max 17
_diffrn_reflns_limit_l_min -17
_diffrn_reflns_number 25883
_diffrn_reflns_point_group_measured_fraction_full 0.996
_diffrn_reflns_point_group_measured_fraction_max 0.996
_diffrn_reflns_theta_full 24.998
_diffrn_reflns_theta_max 24.998
_diffrn_reflns_theta_min 3.035
_diffrn_source MicroMax003_Mo
_diffrn_source_current 0.6
_diffrn_source_power 0.0
_diffrn_source_voltage 50.0
_exptl_absorpt_coefficient_mu 0.086
_exptl_absorpt_correction_T_max 0.993
_exptl_absorpt_correction_T_min 0.976
_exptl_absorpt_correction_type numerical
_exptl_crystal_colour Colorless
_exptl_crystal_density_diffrn 1.346
_exptl_crystal_description Prism
_exptl_crystal_F_000 1752
_exptl_crystal_size_max 0.8
_exptl_crystal_size_mid 0.35
_exptl_crystal_size_min 0.06
_refine_diff_density_max 0.423
_refine_diff_density_min -0.241
_refine_diff_density_rms 0.051
_refine_ls_extinction_method none
_refine_ls_goodness_of_fit_ref 1.092
_refine_ls_hydrogen_treatment constr
_refine_ls_matrix_type full
_refine_ls_number_parameters 568
_refine_ls_number_reflns 7185
_refine_ls_number_restraints 0
_refine_ls_restrained_S_all 1.092
_refine_ls_R_factor_all 0.0856
_refine_ls_R_factor_gt 0.0650
_refine_ls_shift/su_max 0.000
_refine_ls_shift/su_mean 0.000
_refine_ls_structure_factor_coef Fsqd
_refine_ls_weighting_details 'w=1/[\s^2^(Fo^2^)+(0.0573P)^2^+2.4361P] where P=(Fo^2^+2Fc^2^)/3'
_refine_ls_weighting_scheme calc
_refine_ls_wR_factor_gt 0.1405
_refine_ls_wR_factor_ref 0.1544
_reflns_Friedel_coverage 0.000
_reflns_number_gt 5711
_reflns_number_total 7185
_reflns_shell_number_unique_all 11178
_reflns_threshold_expression 'I > 2\s(I)'
_cod_data_source_file 1a-shelxl.cif
_cod_data_source_block shelxl
_cod_depositor_comments
;
The following automatic conversions were performed:

'_exptl_absorpt_correction_type' value 'Numerical' changed to
'numerical' according to
/usr/data/users/saulius/crontab/automatic-downloads/rss-feeds/Beilstein/lib/dictionaries/cif_core.dic
dictionary named 'cif_core.dic' version 2.4.2 from 2011-04-26.

Automatic conversion script
Id: cif_fix_values 4268 2015-11-12 08:31:59Z antanas 

 Adding full bibliography for 4032046--4032049.cif.
;
_cod_database_code 4032046
_shelx_space_group_comment
;
The symmetry employed for this shelxl refinement is uniquely defined
by the following loop, which should always be used as a source of
symmetry information in preference to the above space-group names.
They are only intended as comments.
;
_shelx_estimated_absorpt_t_max 0.995
_shelx_estimated_absorpt_t_min 0.934
_olex2_refinement_description
;
1. Fixed Uiso
 At 1.2 times of:
  All C(H) groups, All C(H,H) groups
2.a Ternary CH refined with riding coordinates:
 C15(H15), C18(H18), C34(H34), C36(H36), C53(H53), C56(H56)
2.b Secondary CH2 refined with riding coordinates:
 C2(H2A,H2B), C5(H5A,H5B), C19(H19A,H19B), C30(H30A,H30B), C33(H33A,H33B),
 C35(H35A,H35B), C49(H49A,H49B), C52(H52A,H52B), C57(H57A,H57B)
2.c Aromatic/amide H refined with riding coordinates:
 C3(H3), C4(H4), C11(H11), C12(H12), C13(H13), C14(H14), C16(H16), C17(H17),
 C21(H21), C22(H22), C23(H23), C24(H24), C31(H31), C32(H32), C37(H37), C38(H38),
  C40(H40), C41(H41), C42(H42), C43(H43), C50(H50), C51(H51), C54(H54), C55(H55)
;
_shelx_shelxl_version_number 2014/7
_olex2_submission_special_instructions 'No special instructions were received'

loop_
_space_group_symop_operation_xyz
'x, y, z'
'-x+1/2, y+1/2, -z+1/2'
'-x, -y, -z'
'x-1/2, -y-1/2, z-1/2'

loop_
_atom_site_label
_atom_site_type_symbol
_atom_site_fract_x
_atom_site_fract_y
_atom_site_fract_z
_atom_site_U_iso_or_equiv
_atom_site_adp_type
_atom_site_occupancy
_atom_site_site_symmetry_order
_atom_site_calc_flag
_atom_site_refinement_flags_posn
O1 O 0.1141(2) 0.12783(6) -0.34676(14) 0.0372(5) Uani 1 1 d .
O2 O 0.5860(2) 0.23601(6) -0.27916(15) 0.0408(5) Uani 1 1 d .
O3 O 0.0718(2) 0.22409(6) -0.02905(15) 0.0389(5) Uani 1 1 d .
O4 O 0.5277(2) 0.11197(6) 0.03373(14) 0.0410(5) Uani 1 1 d .
O5 O 0.8132(2) 0.01258(7) 0.14675(13) 0.0405(5) Uani 1 1 d .
O6 O 0.4256(2) 0.06651(6) 0.37520(13) 0.0331(5) Uani 1 1 d .
C1 C 0.3877(3) 0.13898(7) -0.35569(17) 0.0219(6) Uani 1 1 d .
C2 C 0.3633(3) 0.12307(8) -0.45720(18) 0.0256(6) Uani 1 1 d .
H2A H 0.4530 0.1053 -0.4655 0.031 Uiso 1 1 calc R
H2B H 0.2634 0.1074 -0.4690 0.031 Uiso 1 1 calc R
C3 C 0.3545(3) 0.15649(8) -0.52577(18) 0.0281(6) Uani 1 1 d .
H3 H 0.2705 0.1580 -0.5772 0.034 Uiso 1 1 calc R
C4 C 0.4676(3) 0.18397(8) -0.51246(18) 0.0283(6) Uani 1 1 d .
H4 H 0.4676 0.2057 -0.5542 0.034 Uiso 1 1 calc R
C5 C 0.5961(3) 0.17967(8) -0.42902(18) 0.0269(6) Uani 1 1 d .
H5A H 0.6599 0.2044 -0.4207 0.032 Uiso 1 1 calc R
H5B H 0.6683 0.1576 -0.4400 0.032 Uiso 1 1 calc R
C6 C 0.5247(3) 0.17116(7) -0.33887(18) 0.0228(6) Uani 1 1 d .
C7 C 0.4805(3) 0.21147(8) -0.30159(18) 0.0256(6) Uani 1 1 d .
C8 C 0.3133(3) 0.22177(8) -0.29266(17) 0.0232(6) Uani 1 1 d .
C9 C 0.1911(3) 0.19348(8) -0.30974(17) 0.0233(6) Uani 1 1 d .
C10 C 0.2230(3) 0.15198(8) -0.33736(17) 0.0228(6) Uani 1 1 d .
C11 C 0.0357(3) 0.20434(9) -0.30004(19) 0.0324(7) Uani 1 1 d .
H11 H -0.0476 0.1852 -0.3111 0.039 Uiso 1 1 calc R
C12 C 0.0022(3) 0.24224(9) -0.2747(2) 0.0408(8) Uani 1 1 d .
H12 H -0.1041 0.2492 -0.2686 0.049 Uiso 1 1 calc R
C13 C 0.1223(3) 0.27053(9) -0.2579(2) 0.0391(7) Uani 1 1 d .
H13 H 0.0984 0.2969 -0.2409 0.047 Uiso 1 1 calc R
C14 C 0.2774(3) 0.26003(8) -0.26628(19) 0.0308(6) Uani 1 1 d .
H14 H 0.3601 0.2792 -0.2538 0.037 Uiso 1 1 calc R
C15 C 0.6477(3) 0.15140(8) -0.25792(18) 0.0264(6) Uani 1 1 d .
H15 H 0.7286 0.1698 -0.2233 0.032 Uiso 1 1 calc R
C16 C 0.7138(3) 0.11420(8) -0.29612(19) 0.0304(6) Uani 1 1 d .
H16 H 0.8194 0.1106 -0.3087 0.036 Uiso 1 1 calc R
C17 C 0.5973(3) 0.08735(8) -0.30887(19) 0.0317(6) Uani 1 1 d .
H17 H 0.6050 0.0611 -0.3319 0.038 Uiso 1 1 calc R
C18 C 0.4499(3) 0.10618(8) -0.28001(18) 0.0268(6) Uani 1 1 d .
H18 H 0.3675 0.0872 -0.2639 0.032 Uiso 1 1 calc R
C19 C 0.5305(3) 0.13263(8) -0.19999(18) 0.0292(6) Uani 1 1 d .
H19A H 0.4566 0.1523 -0.1791 0.035 Uiso 1 1 calc R
H19B H 0.5846 0.1171 -0.1462 0.035 Uiso 1 1 calc R
C20 C 0.3446(3) 0.20877(8) -0.00823(17) 0.0248(6) Uani 1 1 d .
C21 C 0.3849(3) 0.24714(9) -0.03116(19) 0.0310(6) Uani 1 1 d .
H21 H 0.3041 0.2668 -0.0443 0.037 Uiso 1 1 calc R
C22 C 0.5429(3) 0.25694(9) -0.0349(2) 0.0397(7) Uani 1 1 d .
H22 H 0.5701 0.2833 -0.0503 0.048 Uiso 1 1 calc R
C23 C 0.6614(3) 0.22800(10) -0.0161(2) 0.0409(8) Uani 1 1 d .
H23 H 0.7695 0.2347 -0.0185 0.049 Uiso 1 1 calc R
C24 C 0.6223(3) 0.19001(9) 0.00588(19) 0.0337(7) Uani 1 1 d .
H24 H 0.7038 0.1705 0.0184 0.040 Uiso 1 1 calc R
C25 C 0.4637(3) 0.17957(8) 0.01009(17) 0.0266(6) Uani 1 1 d .
C26 C 0.4249(3) 0.13782(8) 0.03010(18) 0.0280(6) Uani 1 1 d .
C27 C 0.2586(3) 0.12571(8) 0.04706(18) 0.0255(6) Uani 1 1 d .
C28 C 0.1254(3) 0.15893(8) 0.03096(18) 0.0249(6) Uani 1 1 d .
C29 C 0.1752(3) 0.19918(8) -0.00477(18) 0.0252(6) Uani 1 1 d .
C30 C 0.0556(3) 0.16776(8) 0.12174(19) 0.0287(6) Uani 1 1 d .
H30A H -0.0055 0.1930 0.1142 0.034 Uiso 1 1 calc R
H30B H -0.0188 0.1462 0.1326 0.034 Uiso 1 1 calc R
C31 C 0.1862(3) 0.17107(9) 0.2054(2) 0.0330(7) Uani 1 1 d .
H31 H 0.1890 0.1928 0.2474 0.040 Uiso 1 1 calc R
C32 C 0.2960(3) 0.14291(9) 0.2182(2) 0.0338(7) Uani 1 1 d .
H32 H 0.3805 0.1437 0.2694 0.041 Uiso 1 1 calc R
C33 C 0.2818(3) 0.10950(8) 0.14809(19) 0.0294(6) Uani 1 1 d .
H33A H 0.1900 0.0924 0.1563 0.035 Uiso 1 1 calc R
H33B H 0.3795 0.0930 0.1592 0.035 Uiso 1 1 calc R
C34 C 0.1902(3) 0.09315(8) -0.0281(2) 0.0359(7) Uani 1 1 d .
H34 H 0.2694 0.0735 -0.0448 0.043 Uiso 1 1 calc R
C35 C 0.1132(3) 0.12043(10) -0.1076(2) 0.0401(7) Uani 1 1 d .
H35A H 0.1899 0.1393 -0.1283 0.048 Uiso 1 1 calc R
H35B H 0.0565 0.1055 -0.1615 0.048 Uiso 1 1 calc R
C36 C -0.0004(3) 0.14024(8) -0.04953(19) 0.0313(7) Uani 1 1 d .
H36 H -0.0791 0.1593 -0.0838 0.038 Uiso 1 1 calc R
C37 C -0.0708(3) 0.10367(9) -0.0111(2) 0.0377(7) Uani 1 1 d .
H37 H -0.1768 0.1011 0.0018 0.045 Uiso 1 1 calc R
C38 C 0.0416(3) 0.07581(9) 0.0015(2) 0.0390(7) Uani 1 1 d .
H38 H 0.0305 0.0497 0.0249 0.047 Uiso 1 1 calc R
C39 C 0.4601(3) 0.02318(7) 0.25364(17) 0.0194(5) Uani 1 1 d .
C40 C 0.2975(3) 0.01377(7) 0.23576(18) 0.0234(6) Uani 1 1 d .
H40 H 0.2286 0.0230 0.2769 0.028 Uiso 1 1 calc R
C41 C 0.2361(3) -0.00869(8) 0.15922(19) 0.0285(6) Uani 1 1 d .
H41 H 0.1256 -0.0150 0.1479 0.034 Uiso 1 1 calc R
C42 C 0.3361(3) -0.02217(8) 0.09836(19) 0.0309(6) Uani 1 1 d .
H42 H 0.2938 -0.0376 0.0454 0.037 Uiso 1 1 calc R
C43 C 0.4970(3) -0.01311(8) 0.11515(18) 0.0271(6) Uani 1 1 d .
H43 H 0.5650 -0.0223 0.0735 0.033 Uiso 1 1 calc R
C44 C 0.5603(3) 0.00942(7) 0.19289(17) 0.0203(5) Uani 1 1 d .
C45 C 0.5198(3) 0.04927(7) 0.33377(17) 0.0216(5) Uani 1 1 d .
C46 C 0.6991(3) 0.05419(7) 0.36710(17) 0.0211(5) Uani 1 1 d .
C47 C 0.8127(3) 0.03819(8) 0.29907(17) 0.0215(6) Uani 1 1 d .
C48 C 0.7327(3) 0.01983(8) 0.20746(18) 0.0247(6) Uani 1 1 d .
C49 C 0.9272(3) 0.00555(8) 0.34642(18) 0.0250(6) Uani 1 1 d .
H49A H 0.9784 -0.0082 0.2986 0.030 Uiso 1 1 calc R
H49B H 1.0122 0.0181 0.3915 0.030 Uiso 1 1 calc R
C50 C 0.8386(3) -0.02439(8) 0.39649(18) 0.0272(6) Uani 1 1 d .
H50 H 0.8510 -0.0521 0.3876 0.033 Uiso 1 1 calc R
C51 C 0.7430(3) -0.01076(8) 0.45312(18) 0.0292(6) Uani 1 1 d .
H51 H 0.6840 -0.0284 0.4858 0.035 Uiso 1 1 calc R
C52 C 0.7308(3) 0.03352(8) 0.46397(18) 0.0273(6) Uani 1 1 d .
H52A H 0.8313 0.0438 0.4999 0.033 Uiso 1 1 calc R
H52B H 0.6428 0.0398 0.4991 0.033 Uiso 1 1 calc R
C53 C 0.8998(3) 0.07751(8) 0.27436(19) 0.0285(6) Uani 1 1 d .
H53 H 0.9532 0.0760 0.2177 0.034 Uiso 1 1 calc R
C54 C 1.0037(3) 0.09213(8) 0.3621(2) 0.0320(7) Uani 1 1 d .
H54 H 1.1170 0.0918 0.3742 0.038 Uiso 1 1 calc R
C55 C 0.9080(3) 0.10554(8) 0.4190(2) 0.0336(7) Uani 1 1 d .
H55 H 0.9403 0.1165 0.4793 0.040 Uiso 1 1 calc R
C56 C 0.7373(3) 0.10030(8) 0.37050(19) 0.0282(6) Uani 1 1 d .
H56 H 0.6561 0.1176 0.3937 0.034 Uiso 1 1 calc R
C57 C 0.7607(3) 0.10732(8) 0.2687(2) 0.0305(6) Uani 1 1 d .
H57A H 0.7927 0.1349 0.2568 0.037 Uiso 1 1 calc R
H57B H 0.6668 0.0994 0.2230 0.037 Uiso 1 1 calc R

loop_
_atom_site_aniso_label
_atom_site_aniso_U_11
_atom_site_aniso_U_22
_atom_site_aniso_U_33
_atom_site_aniso_U_23
_atom_site_aniso_U_13
_atom_site_aniso_U_12
O1 0.0267(10) 0.0385(12) 0.0478(13) -0.0084(10) 0.0108(9) -0.0110(9)
O2 0.0289(10) 0.0321(11) 0.0618(15) -0.0135(10) 0.0078(9) -0.0093(9)
O3 0.0270(10) 0.0333(11) 0.0567(14) 0.0136(10) 0.0072(9) 0.0065(9)
O4 0.0307(10) 0.0460(13) 0.0491(13) 0.0112(11) 0.0153(9) 0.0165(9)
O5 0.0270(10) 0.0671(15) 0.0291(11) -0.0126(11) 0.0101(8) 0.0006(10)
O6 0.0260(9) 0.0427(12) 0.0325(11) -0.0107(9) 0.0104(8) 0.0025(8)
C1 0.0228(12) 0.0202(13) 0.0219(14) -0.0016(11) 0.0010(10) -0.0027(10)
C2 0.0285(13) 0.0243(14) 0.0251(14) -0.0009(12) 0.0071(11) -0.0008(11)
C3 0.0355(14) 0.0317(15) 0.0168(14) -0.0027(12) 0.0028(11) 0.0008(12)
C4 0.0381(15) 0.0256(15) 0.0233(14) 0.0033(12) 0.0115(11) 0.0027(12)
C5 0.0289(13) 0.0250(14) 0.0283(15) 0.0010(12) 0.0091(11) -0.0029(11)
C6 0.0202(12) 0.0239(14) 0.0247(14) -0.0001(11) 0.0048(10) -0.0017(10)
C7 0.0257(13) 0.0254(14) 0.0261(15) 0.0006(12) 0.0050(11) -0.0028(11)
C8 0.0246(13) 0.0260(14) 0.0191(13) 0.0030(11) 0.0040(10) 0.0022(11)
C9 0.0222(12) 0.0299(15) 0.0174(13) 0.0018(11) 0.0022(10) 0.0022(11)
C10 0.0224(12) 0.0283(14) 0.0172(13) 0.0018(11) 0.0019(10) -0.0039(11)
C11 0.0249(13) 0.0400(17) 0.0335(16) 0.0024(14) 0.0082(11) 0.0014(12)
C12 0.0316(15) 0.0460(19) 0.0468(19) 0.0027(16) 0.0119(13) 0.0104(14)
C13 0.0392(16) 0.0352(17) 0.0450(19) -0.0011(15) 0.0130(14) 0.0106(13)
C14 0.0331(14) 0.0297(16) 0.0302(16) 0.0003(13) 0.0062(11) -0.0013(12)
C15 0.0219(12) 0.0319(15) 0.0243(14) 0.0013(12) 0.0003(10) -0.0010(11)
C16 0.0260(14) 0.0350(17) 0.0301(16) 0.0060(13) 0.0039(11) 0.0063(12)
C17 0.0388(15) 0.0262(15) 0.0299(16) 0.0041(13) 0.0047(12) 0.0086(12)
C18 0.0303(14) 0.0254(14) 0.0245(14) 0.0048(12) 0.0039(11) -0.0034(11)
C19 0.0296(14) 0.0360(16) 0.0220(14) 0.0040(13) 0.0036(11) 0.0030(12)
C20 0.0258(13) 0.0322(15) 0.0167(13) -0.0027(12) 0.0043(10) -0.0020(11)
C21 0.0289(14) 0.0371(17) 0.0281(15) -0.0014(13) 0.0082(11) -0.0019(12)
C22 0.0410(17) 0.0403(18) 0.0391(18) -0.0043(15) 0.0101(13) -0.0144(14)
C23 0.0234(14) 0.059(2) 0.0411(18) -0.0103(16) 0.0087(12) -0.0092(14)
C24 0.0217(13) 0.0455(18) 0.0344(16) -0.0068(14) 0.0058(11) -0.0031(12)
C25 0.0229(13) 0.0391(16) 0.0174(13) -0.0077(12) 0.0024(10) 0.0016(11)
C26 0.0237(13) 0.0382(16) 0.0218(14) 0.0009(12) 0.0023(10) 0.0100(12)
C27 0.0218(12) 0.0240(14) 0.0299(15) -0.0039(12) 0.0017(11) 0.0048(10)
C28 0.0190(12) 0.0241(14) 0.0300(15) -0.0015(12) -0.0011(10) 0.0035(10)
C29 0.0239(13) 0.0287(15) 0.0232(14) -0.0023(12) 0.0042(10) 0.0035(11)
C30 0.0259(13) 0.0284(15) 0.0334(16) 0.0030(12) 0.0099(11) 0.0012(11)
C31 0.0341(15) 0.0360(17) 0.0307(16) -0.0005(13) 0.0107(12) -0.0002(13)
C32 0.0368(15) 0.0372(17) 0.0272(16) 0.0049(13) 0.0042(12) -0.0002(13)
C33 0.0243(13) 0.0281(15) 0.0371(16) 0.0026(13) 0.0090(11) 0.0010(11)
C34 0.0380(16) 0.0298(16) 0.0379(17) -0.0147(14) -0.0006(13) 0.0095(13)
C35 0.0369(16) 0.053(2) 0.0294(17) -0.0118(15) 0.0025(12) -0.0031(14)
C36 0.0205(13) 0.0377(16) 0.0334(16) -0.0051(13) -0.0034(11) 0.0042(12)
C37 0.0240(14) 0.0345(17) 0.052(2) -0.0058(15) -0.0011(13) -0.0018(12)
C38 0.0374(16) 0.0268(15) 0.050(2) -0.0074(14) -0.0029(13) -0.0037(13)
C39 0.0205(12) 0.0162(12) 0.0216(13) 0.0034(11) 0.0034(10) -0.0001(10)
C40 0.0223(12) 0.0203(13) 0.0282(14) 0.0045(12) 0.0054(10) -0.0002(10)
C41 0.0234(13) 0.0259(15) 0.0343(16) 0.0022(13) -0.0007(11) -0.0044(11)
C42 0.0348(15) 0.0246(15) 0.0302(16) -0.0016(12) -0.0044(12) -0.0054(12)
C43 0.0300(14) 0.0281(15) 0.0232(14) -0.0015(12) 0.0041(11) 0.0011(11)
C44 0.0219(12) 0.0189(13) 0.0198(13) 0.0028(11) 0.0020(10) 0.0005(10)
C45 0.0219(12) 0.0219(13) 0.0218(14) 0.0031(11) 0.0062(10) 0.0009(10)
C46 0.0200(12) 0.0244(14) 0.0188(13) 0.0000(11) 0.0025(10) -0.0032(10)
C47 0.0140(11) 0.0297(15) 0.0208(13) 0.0006(11) 0.0029(9) -0.0011(10)
C48 0.0224(12) 0.0301(15) 0.0222(14) 0.0026(12) 0.0059(10) 0.0027(11)
C49 0.0178(12) 0.0287(15) 0.0276(15) -0.0009(12) 0.0004(10) 0.0005(10)
C50 0.0263(13) 0.0239(14) 0.0287(15) 0.0033(12) -0.0045(11) -0.0008(11)
C51 0.0285(13) 0.0333(16) 0.0247(15) 0.0069(13) 0.0008(11) -0.0029(12)
C52 0.0258(13) 0.0349(16) 0.0200(14) -0.0008(12) -0.0003(10) 0.0002(11)
C53 0.0233(13) 0.0334(16) 0.0292(15) 0.0048(13) 0.0052(11) -0.0016(11)
C54 0.0216(13) 0.0284(15) 0.0443(18) 0.0038(14) -0.0004(12) -0.0075(11)
C55 0.0326(15) 0.0265(15) 0.0401(17) -0.0055(13) 0.0001(12) -0.0085(12)
C56 0.0270(13) 0.0244(14) 0.0329(16) -0.0010(12) 0.0035(11) 0.0004(11)
C57 0.0273(14) 0.0253(15) 0.0387(17) 0.0110(13) 0.0049(11) -0.0025(11)

loop_
_atom_type_symbol
_atom_type_description
_atom_type_scat_dispersion_real
_atom_type_scat_dispersion_imag
_atom_type_scat_source
C C 0.0033 0.0016 'International Tables Vol C Tables 4.2.6.8 and 6.1.1.4'
H H 0.0000 0.0000 'International Tables Vol C Tables 4.2.6.8 and 6.1.1.4'
O O 0.0106 0.0060 'International Tables Vol C Tables 4.2.6.8 and 6.1.1.4'

loop_
_geom_angle_atom_site_label_1
_geom_angle_atom_site_label_2
_geom_angle_atom_site_label_3
_geom_angle
C2 C1 C6 111.7(2)
C2 C1 C18 113.5(2)
C6 C1 C18 102.24(18)
C10 C1 C2 105.92(19)
C10 C1 C6 116.6(2)
C10 C1 C18 107.0(2)
C1 C2 H2A 109.4
C1 C2 H2B 109.4
H2A C2 H2B 108.0
C3 C2 C1 111.1(2)
C3 C2 H2A 109.4
C3 C2 H2B 109.4
C2 C3 H3 121.1
C4 C3 C2 117.9(2)
C4 C3 H3 121.1
C3 C4 H4 121.1
C3 C4 C5 117.9(2)
C5 C4 H4 121.1
C4 C5 H5A 109.3
C4 C5 H5B 109.3
C4 C5 C6 111.6(2)
H5A C5 H5B 108.0
C6 C5 H5A 109.3
C6 C5 H5B 109.3
C1 C6 C15 102.13(19)
C5 C6 C1 111.7(2)
C5 C6 C15 113.80(19)
C7 C6 C1 116.57(19)
C7 C6 C5 106.6(2)
C7 C6 C15 106.1(2)
O2 C7 C6 118.9(2)
O2 C7 C8 119.2(2)
C8 C7 C6 121.9(2)
C9 C8 C7 121.1(2)
C14 C8 C7 119.6(2)
C14 C8 C9 119.3(2)
C8 C9 C10 121.6(2)
C11 C9 C8 119.3(2)
C11 C9 C10 119.1(2)
O1 C10 C1 119.2(2)
O1 C10 C9 119.1(2)
C9 C10 C1 121.7(2)
C9 C11 H11 119.7
C12 C11 C9 120.6(3)
C12 C11 H11 119.7
C11 C12 H12 119.7
C11 C12 C13 120.5(3)
C13 C12 H12 119.7
C12 C13 H13 120.3
C14 C13 C12 119.4(3)
C14 C13 H13 120.3
C8 C14 H14 119.6
C13 C14 C8 120.8(3)
C13 C14 H14 119.6
C6 C15 H15 115.6
C16 C15 C6 108.2(2)
C16 C15 H15 115.6
C16 C15 C19 99.8(2)
C19 C15 C6 99.85(18)
C19 C15 H15 115.6
C15 C16 H16 126.2
C17 C16 C15 107.6(2)
C17 C16 H16 126.2
C16 C17 H17 126.1
C16 C17 C18 107.7(2)
C18 C17 H17 126.1
C1 C18 H18 115.8
C17 C18 C1 107.3(2)
C17 C18 H18 115.8
C17 C18 C19 99.3(2)
C19 C18 C1 100.5(2)
C19 C18 H18 115.8
C15 C19 C18 94.2(2)
C15 C19 H19A 112.9
C15 C19 H19B 112.9
C18 C19 H19A 112.9
C18 C19 H19B 112.9
H19A C19 H19B 110.3
C21 C20 C25 119.9(2)
C21 C20 C29 119.2(2)
C25 C20 C29 121.0(2)
C20 C21 H21 119.8
C20 C21 C22 120.3(3)
C22 C21 H21 119.8
C21 C22 H22 120.1
C21 C22 C23 119.8(3)
C23 C22 H22 120.1
C22 C23 H23 119.9
C24 C23 C22 120.2(3)
C24 C23 H23 119.9
C23 C24 H24 119.6
C23 C24 C25 120.9(3)
C25 C24 H24 119.6
C20 C25 C26 121.6(2)
C24 C25 C20 119.0(3)
C24 C25 C26 119.4(2)
O4 C26 C25 120.1(2)
O4 C26 C27 118.2(2)
C25 C26 C27 121.6(2)
C26 C27 C28 116.5(2)
C26 C27 C33 105.23(19)
C26 C27 C34 108.7(2)
C28 C27 C34 102.08(19)
C33 C27 C28 111.8(2)
C33 C27 C34 112.8(2)
C27 C28 C36 102.3(2)
C29 C28 C27 116.5(2)
C29 C28 C30 106.3(2)
C29 C28 C36 106.8(2)
C30 C28 C27 111.6(2)
C30 C28 C36 113.6(2)
O3 C29 C20 119.8(2)
O3 C29 C28 118.6(2)
C20 C29 C28 121.6(2)
C28 C30 H30A 109.3
C28 C30 H30B 109.3
H30A C30 H30B 108.0
C31 C30 C28 111.5(2)
C31 C30 H30A 109.3
C31 C30 H30B 109.3
C30 C31 H31 120.9
C32 C31 C30 118.1(3)
C32 C31 H31 120.9
C31 C32 H32 121.3
C31 C32 C33 117.3(3)
C33 C32 H32 121.3
C27 C33 H33A 109.4
C27 C33 H33B 109.4
C32 C33 C27 111.2(2)
C32 C33 H33A 109.4
C32 C33 H33B 109.4
H33A C33 H33B 108.0
C27 C34 H34 115.8
C35 C34 C27 99.9(2)
C35 C34 H34 115.8
C38 C34 C27 107.5(2)
C38 C34 H34 115.8
C38 C34 C35 99.7(2)
C34 C35 H35A 112.9
C34 C35 H35B 112.9
H35A C35 H35B 110.3
C36 C35 C34 94.4(2)
C36 C35 H35A 112.9
C36 C35 H35B 112.9
C28 C36 H36 115.7
C35 C36 C28 99.80(19)
C35 C36 H36 115.7
C37 C36 C28 108.0(2)
C37 C36 C35 99.7(2)
C37 C36 H36 115.7
C36 C37 H37 126.0
C38 C37 C36 107.9(2)
C38 C37 H37 126.0
C34 C38 H38 126.2
C37 C38 C34 107.6(3)
C37 C38 H38 126.2
C40 C39 C45 119.1(2)
C44 C39 C40 119.2(2)
C44 C39 C45 121.7(2)
C39 C40 H40 119.6
C41 C40 C39 120.7(2)
C41 C40 H40 119.6
C40 C41 H41 120.0
C40 C41 C42 120.0(2)
C42 C41 H41 120.0
C41 C42 H42 120.0
C43 C42 C41 119.9(2)
C43 C42 H42 120.0
C42 C43 H43 119.8
C42 C43 C44 120.5(2)
C44 C43 H43 119.8
C39 C44 C48 121.0(2)
C43 C44 C39 119.7(2)
C43 C44 C48 119.3(2)
O6 C45 C39 119.9(2)
O6 C45 C46 119.2(2)
C39 C45 C46 120.9(2)
C45 C46 C47 116.0(2)
C45 C46 C52 105.12(19)
C45 C46 C56 107.70(19)
C47 C46 C56 102.19(19)
C52 C46 C47 112.20(19)
C52 C46 C56 113.8(2)
C46 C47 C53 102.1(2)
C48 C47 C46 116.84(18)
C48 C47 C49 105.2(2)
C48 C47 C53 107.4(2)
C49 C47 C46 111.4(2)
C49 C47 C53 114.14(18)
O5 C48 C44 119.9(2)
O5 C48 C47 119.2(2)
C44 C48 C47 120.9(2)
C47 C49 H49A 109.4
C47 C49 H49B 109.4
H49A C49 H49B 108.0
C50 C49 C47 111.15(19)
C50 C49 H49A 109.4
C50 C49 H49B 109.4
C49 C50 H50 121.1
C51 C50 C49 117.9(2)
C51 C50 H50 121.1
C50 C51 H51 121.1
C50 C51 C52 117.9(2)
C52 C51 H51 121.1
C46 C52 H52A 109.5
C46 C52 H52B 109.5
C51 C52 C46 110.7(2)
C51 C52 H52A 109.5
C51 C52 H52B 109.5
H52A C52 H52B 108.1
C47 C53 H53 115.5
C54 C53 C47 108.1(2)
C54 C53 H53 115.5
C54 C53 C57 100.0(2)
C57 C53 C47 100.05(19)
C57 C53 H53 115.5
C53 C54 H54 126.2
C55 C54 C53 107.6(2)
C55 C54 H54 126.2
C54 C55 H55 126.1
C54 C55 C56 107.7(2)
C56 C55 H55 126.1
C46 C56 H56 115.7
C55 C56 C46 107.7(2)
C55 C56 H56 115.7
C55 C56 C57 99.9(2)
C57 C56 C46 100.2(2)
C57 C56 H56 115.7
C53 C57 H57A 113.0
C53 C57 H57B 113.0
C56 C57 C53 93.5(2)
C56 C57 H57A 113.0
C56 C57 H57B 113.0
H57A C57 H57B 110.4

loop_
_geom_bond_atom_site_label_1
_geom_bond_atom_site_label_2
_geom_bond_distance
O1 C10 1.222(3)
O2 C7 1.223(3)
O3 C29 1.224(3)
O4 C26 1.226(3)
O5 C48 1.221(3)
O6 C45 1.220(3)
C1 C2 1.552(3)
C1 C6 1.579(3)
C1 C10 1.526(3)
C1 C18 1.588(3)
C2 H2A 0.9900
C2 H2B 0.9900
C2 C3 1.496(4)
C3 H3 0.9500
C3 C4 1.324(4)
C4 H4 0.9500
C4 C5 1.505(4)
C5 H5A 0.9900
C5 H5B 0.9900
C5 C6 1.552(3)
C6 C7 1.528(4)
C6 C15 1.590(3)
C7 C8 1.485(3)
C8 C9 1.400(3)
C8 C14 1.390(4)
C9 C10 1.488(4)
C9 C11 1.396(3)
C11 H11 0.9500
C11 C12 1.369(4)
C12 H12 0.9500
C12 C13 1.387(4)
C13 H13 0.9500
C13 C14 1.386(4)
C14 H14 0.9500
C15 H15 1.0000
C15 C16 1.511(4)
C15 C19 1.535(4)
C16 H16 0.9500
C16 C17 1.330(4)
C17 H17 0.9500
C17 C18 1.518(4)
C18 H18 1.0000
C18 C19 1.537(4)
C19 H19A 0.9900
C19 H19B 0.9900
C20 C21 1.389(4)
C20 C25 1.404(3)
C20 C29 1.481(3)
C21 H21 0.9500
C21 C22 1.389(4)
C22 H22 0.9500
C22 C23 1.395(4)
C23 H23 0.9500
C23 C24 1.370(4)
C24 H24 0.9500
C24 C25 1.401(3)
C25 C26 1.481(4)
C26 C27 1.525(4)
C27 C28 1.580(3)
C27 C33 1.549(4)
C27 C34 1.590(4)
C28 C29 1.532(4)
C28 C30 1.556(4)
C28 C36 1.584(3)
C30 H30A 0.9900
C30 H30B 0.9900
C30 C31 1.515(4)
C31 H31 0.9500
C31 C32 1.321(4)
C32 H32 0.9500
C32 C33 1.508(4)
C33 H33A 0.9900
C33 H33B 0.9900
C34 H34 1.0000
C34 C35 1.538(4)
C34 C38 1.511(4)
C35 H35A 0.9900
C35 H35B 0.9900
C35 C36 1.529(4)
C36 H36 1.0000
C36 C37 1.512(4)
C37 H37 0.9500
C37 C38 1.329(4)
C38 H38 0.9500
C39 C40 1.400(3)
C39 C44 1.397(3)
C39 C45 1.482(3)
C40 H40 0.9500
C40 C41 1.377(4)
C41 H41 0.9500
C41 C42 1.393(4)
C42 H42 0.9500
C42 C43 1.383(4)
C43 H43 0.9500
C43 C44 1.396(3)
C44 C48 1.486(3)
C45 C46 1.531(3)
C46 C47 1.579(3)
C46 C52 1.555(3)
C46 C56 1.583(3)
C47 C48 1.526(3)
C47 C49 1.553(3)
C47 C53 1.583(3)
C49 H49A 0.9900
C49 H49B 0.9900
C49 C50 1.510(4)
C50 H50 0.9500
C50 C51 1.324(4)
C51 H51 0.9500
C51 C52 1.502(4)
C52 H52A 0.9900
C52 H52B 0.9900
C53 H53 1.0000
C53 C54 1.514(4)
C53 C57 1.541(4)
C54 H54 0.9500
C54 C55 1.325(4)
C55 H55 0.9500
C55 C56 1.518(4)
C56 H56 1.0000
C56 C57 1.541(4)
C57 H57A 0.9900
C57 H57B 0.9900

loop_
_geom_torsion_atom_site_label_1
_geom_torsion_atom_site_label_2
_geom_torsion_atom_site_label_3
_geom_torsion_atom_site_label_4
_geom_torsion
O2 C7 C8 C9 -174.4(2)
O2 C7 C8 C14 5.2(4)
O4 C26 C27 C28 -173.6(2)
O4 C26 C27 C33 62.0(3)
O4 C26 C27 C34 -59.0(3)
O6 C45 C46 C47 -168.3(2)
O6 C45 C46 C52 67.1(3)
O6 C45 C46 C56 -54.5(3)
C1 C2 C3 C4 49.7(3)
C1 C6 C7 O2 173.2(2)
C1 C6 C7 C8 -7.4(3)
C1 C6 C15 C16 65.6(2)
C1 C6 C15 C19 -38.2(2)
C1 C18 C19 C15 -59.0(2)
C2 C1 C6 C5 1.9(3)
C2 C1 C6 C7 124.7(2)
C2 C1 C6 C15 -120.1(2)
C2 C1 C10 O1 57.2(3)
C2 C1 C10 C9 -121.9(2)
C2 C1 C18 C17 52.6(3)
C2 C1 C18 C19 155.9(2)
C2 C3 C4 C5 -0.3(4)
C3 C4 C5 C6 -48.3(3)
C4 C5 C6 C1 44.3(3)
C4 C5 C6 C7 -84.1(2)
C4 C5 C6 C15 159.3(2)
C5 C6 C7 O2 -61.3(3)
C5 C6 C7 C8 118.1(2)
C5 C6 C15 C16 -55.0(3)
C5 C6 C15 C19 -158.8(2)
C6 C1 C2 C3 -47.5(3)
C6 C1 C10 O1 -177.9(2)
C6 C1 C10 C9 3.0(3)
C6 C1 C18 C17 -67.8(2)
C6 C1 C18 C19 35.5(2)
C6 C7 C8 C9 6.2(4)
C6 C7 C8 C14 -174.3(2)
C6 C15 C16 C17 -70.6(3)
C6 C15 C19 C18 59.9(2)
C7 C6 C15 C16 -171.8(2)
C7 C6 C15 C19 84.4(2)
C7 C8 C9 C10 0.1(4)
C7 C8 C9 C11 179.6(2)
C7 C8 C14 C13 179.6(3)
C8 C9 C10 O1 176.2(2)
C8 C9 C10 C1 -4.7(4)
C8 C9 C11 C12 0.4(4)
C9 C8 C14 C13 -0.8(4)
C9 C11 C12 C13 -0.2(5)
C10 C1 C2 C3 80.4(2)
C10 C1 C6 C5 -120.1(2)
C10 C1 C6 C7 2.8(3)
C10 C1 C6 C15 117.9(2)
C10 C1 C18 C17 169.1(2)
C10 C1 C18 C19 -87.6(2)
C10 C9 C11 C12 180.0(3)
C11 C9 C10 O1 -3.4(4)
C11 C9 C10 C1 175.7(2)
C11 C12 C13 C14 -0.5(5)
C12 C13 C14 C8 1.0(4)
C14 C8 C9 C10 -179.5(2)
C14 C8 C9 C11 0.1(4)
C15 C6 C7 O2 60.3(3)
C15 C6 C7 C8 -120.3(2)
C15 C16 C17 C18 0.4(3)
C16 C15 C19 C18 -50.7(2)
C16 C17 C18 C1 70.3(3)
C16 C17 C18 C19 -33.8(3)
C17 C18 C19 C15 50.7(2)
C18 C1 C2 C3 -162.5(2)
C18 C1 C6 C5 123.6(2)
C18 C1 C6 C7 -113.6(2)
C18 C1 C6 C15 1.6(2)
C18 C1 C10 O1 -64.2(3)
C18 C1 C10 C9 116.7(2)
C19 C15 C16 C17 33.3(3)
C20 C21 C22 C23 0.4(4)
C20 C25 C26 O4 170.4(2)
C20 C25 C26 C27 -9.8(4)
C21 C20 C25 C24 0.8(4)
C21 C20 C25 C26 -176.9(2)
C21 C20 C29 O3 5.7(4)
C21 C20 C29 C28 -172.8(2)
C21 C22 C23 C24 0.1(5)
C22 C23 C24 C25 -0.2(4)
C23 C24 C25 C20 -0.3(4)
C23 C24 C25 C26 177.4(3)
C24 C25 C26 O4 -7.2(4)
C24 C25 C26 C27 172.5(2)
C25 C20 C21 C22 -0.8(4)
C25 C20 C29 O3 -173.5(2)
C25 C20 C29 C28 8.1(4)
C25 C26 C27 C28 6.7(3)
C25 C26 C27 C33 -117.7(2)
C25 C26 C27 C34 121.2(3)
C26 C27 C28 C29 3.0(3)
C26 C27 C28 C30 -119.2(2)
C26 C27 C28 C36 119.1(2)
C26 C27 C33 C32 79.5(2)
C26 C27 C34 C35 -87.5(2)
C26 C27 C34 C38 168.9(2)
C27 C28 C29 O3 171.1(2)
C27 C28 C29 C20 -10.4(3)
C27 C28 C30 C31 44.4(3)
C27 C28 C36 C35 -37.8(3)
C27 C28 C36 C37 65.8(2)
C27 C34 C35 C36 -59.5(2)
C27 C34 C38 C37 70.4(3)
C28 C27 C33 C32 -47.8(3)
C28 C27 C34 C35 36.1(3)
C28 C27 C34 C38 -67.5(3)
C28 C30 C31 C32 -48.5(3)
C28 C36 C37 C38 -70.4(3)
C29 C20 C21 C22 -180.0(2)
C29 C20 C25 C24 179.9(2)
C29 C20 C25 C26 2.3(4)
C29 C28 C30 C31 -83.5(3)
C29 C28 C36 C35 85.0(2)
C29 C28 C36 C37 -171.3(2)
C30 C28 C29 O3 -63.9(3)
C30 C28 C29 C20 114.6(2)
C30 C28 C36 C35 -158.2(2)
C30 C28 C36 C37 -54.5(3)
C30 C31 C32 C33 -0.2(4)
C31 C32 C33 C27 49.8(3)
C33 C27 C28 C29 124.0(2)
C33 C27 C28 C30 1.8(3)
C33 C27 C28 C36 -119.9(2)
C33 C27 C34 C35 156.2(2)
C33 C27 C34 C38 52.7(3)
C34 C27 C28 C29 -115.2(2)
C34 C27 C28 C30 122.6(2)
C34 C27 C28 C36 0.9(3)
C34 C27 C33 C32 -162.1(2)
C34 C35 C36 C28 60.2(2)
C34 C35 C36 C37 -50.2(2)
C35 C34 C38 C37 -33.3(3)
C35 C36 C37 C38 33.3(3)
C36 C28 C29 O3 57.6(3)
C36 C28 C29 C20 -123.9(2)
C36 C28 C30 C31 159.4(2)
C36 C37 C38 C34 0.1(3)
C38 C34 C35 C36 50.3(2)
C39 C40 C41 C42 -0.3(4)
C39 C44 C48 O5 -169.2(2)
C39 C44 C48 C47 13.0(4)
C39 C45 C46 C47 13.2(3)
C39 C45 C46 C52 -111.4(2)
C39 C45 C46 C56 126.9(2)
C40 C39 C44 C43 0.6(4)
C40 C39 C44 C48 177.9(2)
C40 C39 C45 O6 -9.9(4)
C40 C39 C45 C46 168.6(2)
C40 C41 C42 C43 0.3(4)
C41 C42 C43 C44 0.1(4)
C42 C43 C44 C39 -0.6(4)
C42 C43 C44 C48 -178.0(2)
C43 C44 C48 O5 8.2(4)
C43 C44 C48 C47 -169.6(2)
C44 C39 C40 C41 -0.1(4)
C44 C39 C45 O6 166.8(2)
C44 C39 C45 C46 -14.7(3)
C45 C39 C40 C41 176.6(2)
C45 C39 C44 C43 -176.1(2)
C45 C39 C44 C48 1.2(4)
C45 C46 C47 C48 0.4(3)
C45 C46 C47 C49 -120.5(2)
C45 C46 C47 C53 117.3(2)
C45 C46 C52 C51 80.4(2)
C45 C46 C56 C55 170.4(2)
C45 C46 C56 C57 -85.7(2)
C46 C47 C48 O5 169.0(2)
C46 C47 C48 C44 -13.2(3)
C46 C47 C49 C50 45.9(3)
C46 C47 C53 C54 66.5(2)
C46 C47 C53 C57 -37.7(2)
C46 C56 C57 C53 -59.8(2)
C47 C46 C52 C51 -46.6(3)
C47 C46 C56 C55 -66.9(2)
C47 C46 C56 C57 37.0(2)
C47 C49 C50 C51 -49.1(3)
C47 C53 C54 C55 -70.3(3)
C47 C53 C57 C56 60.0(2)
C48 C47 C49 C50 -81.6(2)
C48 C47 C53 C54 -170.1(2)
C48 C47 C53 C57 85.8(2)
C49 C47 C48 O5 -66.9(3)
C49 C47 C48 C44 110.9(2)
C49 C47 C53 C54 -53.8(3)
C49 C47 C53 C57 -157.9(2)
C49 C50 C51 C52 -0.5(3)
C50 C51 C52 C46 49.6(3)
C52 C46 C47 C48 121.2(2)
C52 C46 C47 C49 0.3(3)
C52 C46 C47 C53 -121.9(2)
C52 C46 C56 C55 54.3(3)
C52 C46 C56 C57 158.17(19)
C53 C47 C48 O5 55.1(3)
C53 C47 C48 C44 -127.1(2)
C53 C47 C49 C50 160.9(2)
C53 C54 C55 C56 -0.1(3)
C54 C53 C57 C56 -50.6(2)
C54 C55 C56 C46 70.5(3)
C54 C55 C56 C57 -33.6(3)
C55 C56 C57 C53 50.4(2)
C56 C46 C47 C48 -116.5(2)
C56 C46 C47 C49 122.6(2)
C56 C46 C47 C53 0.4(2)
C56 C46 C52 C51 -162.0(2)
C57 C53 C54 C55 33.8(3)
